data_2022501
loop_
_publ_author_name
'Mason, Helen E.'
'Howard, Judith A. K.'
'Sparkes, Hazel A.'

_publ_section_title
;
 Co(NCS)~2~(abpt)~2~ and Ni(NCS)~2~(abpt)~2~ [abpt is
 4-amino-3,5-bis(pyridin-2-yl)-1,2,4-triazole]: structural
 characterization of polymorphs A and B
;
_journal_coeditor_code OC3012
_journal_issue 12
_journal_name_full 'Acta Crystallographica Section C'
_journal_page_first 777
_journal_page_last 781
_journal_paper_doi 10.1107/S2053229621010251
_journal_volume 77
_journal_year 2021
_chemical_formula_iupac '[Co (N C S)2 (C12 H10 N6)2]'
_chemical_formula_moiety 'C26 H20 Co N14 S2'
_chemical_formula_sum 'C26 H20 Co N14 S2'
_chemical_formula_weight 651.61
_chemical_name_common '[Co(abpt)2(NCS)2]'
_chemical_name_systematic
Bis[4-amino-3,5-bis(pyridin-2-yl)-1,2,4-triazole-\k^2^<i>N</i>^2^,<i>N</i>^3^]bis(thiocyanato-\k<i>N</i>)cobalt(II)
_space_group_crystal_system monoclinic
_space_group_IT_number 14
_space_group_name_Hall '-P 2yn'
_space_group_name_H-M_alt 'P 1 21/n 1'
_atom_sites_solution_hydrogens mixed
_atom_sites_solution_primary direct
_audit_creation_method
;
Olex2 1.3
(compiled 2020.02.04 svn.rd84adfe8 for OlexSys, GUI svn.r6032)
;
_cell_angle_alpha 90
_cell_angle_beta 93.4850(10)
_cell_angle_gamma 90
_cell_formula_units_Z 2
_cell_length_a 8.4792(6)
_cell_length_b 10.1307(7)
_cell_length_c 16.3774(11)
_cell_measurement_reflns_used 6392
_cell_measurement_temperature 120(2)
_cell_measurement_theta_max 28.398
_cell_measurement_theta_min 2.365
_cell_volume 1404.22(17)
_computing_cell_refinement
;
SAINT (Bruker, 2003)
;
_computing_data_collection
;
SMART (Bruker, 1999)
;
_computing_data_reduction
;
SAINT (Bruker, 2003)
;
_computing_molecular_graphics
;
OLEX2 (Dolomanov <i>et al.</i>,  2009)
;
_computing_publication_material
;
OLEX2 (Dolomanov <i>et al.</i>,  2009)
;
_computing_structure_refinement
;
SHELXL2018 (Sheldrick, 2015)
;
_computing_structure_solution
;
SHELXS (Sheldrick, 2008)
;
_diffrn_ambient_temperature 120(2)
_diffrn_detector 'CCD area detector'
_diffrn_detector_area_resol_mean 7.9
_diffrn_measured_fraction_theta_full 0.999
_diffrn_measured_fraction_theta_max 0.999
_diffrn_measurement_device 'three-circle diffractometer'
_diffrn_measurement_device_type 'Bruker SMART CCD 1K area detector'
_diffrn_measurement_method '\w scans'
_diffrn_radiation_monochromator graphite
_diffrn_radiation_probe x-ray
_diffrn_radiation_type MoK\a
_diffrn_radiation_wavelength 0.71073
_diffrn_reflns_av_R_equivalents 0.0440
_diffrn_reflns_av_unetI/netI 0.0354
_diffrn_reflns_limit_h_max 10
_diffrn_reflns_limit_h_min -10
_diffrn_reflns_limit_k_max 12
_diffrn_reflns_limit_k_min -12
_diffrn_reflns_limit_l_max 20
_diffrn_reflns_limit_l_min -20
_diffrn_reflns_number 13341
_diffrn_reflns_theta_full 26.000
_diffrn_reflns_theta_max 26.362
_diffrn_reflns_theta_min 2.365
_diffrn_source 'sealed X-ray tube'
_diffrn_source_current 35.0
_diffrn_source_power 1.75
_diffrn_source_voltage 50.0
_exptl_absorpt_coefficient_mu 0.806
_exptl_absorpt_correction_T_max 0.9194
_exptl_absorpt_correction_T_min 0.7929
_exptl_absorpt_correction_type multi-scan
_exptl_absorpt_process_details
;
(SADABS; Bruker, 2008)
;
_exptl_crystal_colour orange
_exptl_crystal_density_diffrn 1.541
_exptl_crystal_description block
_exptl_crystal_F_000 666
_exptl_crystal_size_max 0.24
_exptl_crystal_size_mid 0.16
_exptl_crystal_size_min 0.11
_refine_diff_density_max 0.578
_refine_diff_density_min -0.270
_refine_ls_extinction_method none
_refine_ls_goodness_of_fit_ref 1.062
_refine_ls_hydrogen_treatment mixed
_refine_ls_matrix_type full
_refine_ls_number_parameters 202
_refine_ls_number_reflns 2884
_refine_ls_number_restraints 1
_refine_ls_restrained_S_all 1.062
_refine_ls_R_factor_all 0.0531
_refine_ls_R_factor_gt 0.0391
_refine_ls_shift/su_max 0.000
_refine_ls_shift/su_mean 0.000
_refine_ls_structure_factor_coef Fsqd
_refine_ls_weighting_details 'w=1/[\s^2^(Fo^2^)+(0.0335P)^2^+1.6189P] where P=(Fo^2^+2Fc^2^)/3'
_refine_ls_weighting_scheme calc
_refine_ls_wR_factor_gt 0.0874
_refine_ls_wR_factor_ref 0.0928
_reflns_number_gt 2383
_reflns_number_total 2884
_reflns_threshold_expression 'I > 2\s(I)'
_cod_data_source_file oc3012sup1.cif
_cod_data_source_block Co_A_120K
_cod_database_code 2022501
_shelx_space_group_comment
;
The symmetry employed for this shelxl refinement is uniquely defined
by the following loop, which should always be used as a source of
symmetry information in preference to the above space-group names.
They are only intended as comments.
;

loop_
_space_group_symop_operation_xyz
'x, y, z'
'-x+1/2, y+1/2, -z+1/2'
'-x, -y, -z'
'x-1/2, -y-1/2, z-1/2'

loop_
_atom_site_type_symbol
_atom_site_label
_atom_site_fract_x
_atom_site_fract_y
_atom_site_fract_z
_atom_site_U_iso_or_equiv
_atom_site_adp_type
_atom_site_calc_flag
_atom_site_occupancy
_atom_site_disorder_assembly
_atom_site_disorder_group
Co Co1 0.500000 0.500000 0.500000 0.01882(13) Uani d 1 . .
S S1 0.26353(8) 0.71891(7) 0.25547(4) 0.03309(19) Uani d 1 . .
N N1 0.3933(2) 0.5708(2) 0.38833(13) 0.0251(5) Uani d 1 . .
N N2 0.7191(2) 0.5974(2) 0.47456(12) 0.0229(5) Uani d 1 . .
N N3 0.4751(2) 0.6892(2) 0.54812(13) 0.0252(5) Uani d 1 . .
N N4 0.3563(2) 0.7585(2) 0.58160(12) 0.0212(4) Uani d 1 . .
N N5 0.5684(2) 0.8849(2) 0.57976(13) 0.0245(5) Uani d 1 . .
N N6 0.6795(3) 0.9902(2) 0.59404(15) 0.0300(5) Uani d 1 . .
H H6A 0.729(3) 0.965(3) 0.6428(13) 0.036 Uiso d 1 . .
H H6B 0.623(4) 1.062(3) 0.6070(18) 0.036 Uiso d 1 . .
N N7 0.3920(3) 1.0989(2) 0.64769(13) 0.0265(5) Uani d 1 . .
C C1 0.3384(3) 0.6316(2) 0.33321(15) 0.0220(5) Uani d 1 . .
C C2 0.8335(3) 0.5446(3) 0.43168(16) 0.0260(6) Uani d 1 . .
H H2 0.816515 0.460189 0.407395 0.031 Uiso calc 1 . .
C C3 0.9764(3) 0.6089(3) 0.42150(17) 0.0294(6) Uani d 1 . .
H H3 1.054378 0.569724 0.389995 0.035 Uiso calc 1 . .
C C4 1.0025(3) 0.7307(3) 0.45807(17) 0.0320(6) Uani d 1 . .
H H4 1.099888 0.775451 0.452950 0.038 Uiso calc 1 . .
C C5 0.8846(3) 0.7871(3) 0.50249(16) 0.0279(6) Uani d 1 . .
H H5 0.900354 0.870360 0.528377 0.033 Uiso calc 1 . .
C C6 0.7438(3) 0.7189(3) 0.50807(15) 0.0238(5) Uani d 1 . .
C C7 0.6017(3) 0.7659(3) 0.54623(15) 0.0238(5) Uani d 1 . .
C C8 0.4140(3) 0.8759(3) 0.60107(15) 0.0234(5) Uani d 1 . .
C C9 0.3236(3) 0.9796(2) 0.64092(15) 0.0242(5) Uani d 1 . .
C C10 0.3130(3) 1.1925(3) 0.68644(16) 0.0303(6) Uani d 1 . .
H H10 0.359647 1.277459 0.692737 0.036 Uiso calc 1 . .
C C11 0.1660(3) 1.1714(3) 0.71792(16) 0.0286(6) Uani d 1 . .
H H11 0.115389 1.240223 0.745801 0.034 Uiso calc 1 . .
C C12 0.0949(3) 1.0493(3) 0.70808(16) 0.0288(6) Uani d 1 . .
H H12 -0.006542 1.033270 0.727696 0.035 Uiso calc 1 . .
C C13 0.1757(3) 0.9496(3) 0.66852(15) 0.0263(6) Uani d 1 . .
H H13 0.130906 0.864169 0.660766 0.032 Uiso calc 1 . .

loop_
_atom_site_aniso_label
_atom_site_aniso_U_11
_atom_site_aniso_U_22
_atom_site_aniso_U_33
_atom_site_aniso_U_12
_atom_site_aniso_U_13
_atom_site_aniso_U_23
Co1 0.0144(2) 0.0185(2) 0.0237(2) -0.00017(19) 0.00195(17) 0.00061(19)
S1 0.0313(4) 0.0345(4) 0.0324(4) 0.0062(3) -0.0072(3) 0.0043(3)
N1 0.0206(11) 0.0265(12) 0.0283(11) -0.0003(9) 0.0016(9) 0.0013(9)
N2 0.0171(10) 0.0242(11) 0.0271(11) 0.0009(9) -0.0003(8) 0.0040(9)
N3 0.0205(11) 0.0264(12) 0.0289(11) 0.0008(9) 0.0030(9) 0.0014(9)
N4 0.0170(10) 0.0202(11) 0.0264(11) 0.0007(8) 0.0014(8) 0.0001(8)
N5 0.0219(11) 0.0228(11) 0.0286(11) -0.0052(9) 0.0002(9) -0.0010(9)
N6 0.0246(12) 0.0260(12) 0.0391(13) -0.0069(10) -0.0004(10) -0.0006(11)
N7 0.0254(12) 0.0240(12) 0.0301(11) -0.0018(10) 0.0004(9) -0.0014(9)
C1 0.0154(12) 0.0234(13) 0.0277(13) -0.0019(10) 0.0045(10) -0.0036(11)
C2 0.0205(13) 0.0245(13) 0.0332(14) 0.0040(11) 0.0017(10) 0.0046(11)
C3 0.0195(13) 0.0306(15) 0.0386(15) 0.0045(11) 0.0062(11) 0.0060(12)
C4 0.0185(13) 0.0367(16) 0.0409(16) -0.0031(12) 0.0021(11) 0.0082(13)
C5 0.0229(13) 0.0303(14) 0.0301(13) -0.0040(12) -0.0009(10) 0.0019(11)
C6 0.0178(12) 0.0268(13) 0.0264(13) -0.0001(11) -0.0008(10) 0.0053(11)
C7 0.0214(13) 0.0235(13) 0.0263(13) -0.0037(11) -0.0010(10) 0.0019(10)
C8 0.0205(13) 0.0264(14) 0.0232(12) -0.0010(11) -0.0003(10) 0.0022(10)
C9 0.0244(13) 0.0209(13) 0.0268(13) 0.0021(10) -0.0013(10) 0.0035(10)
C10 0.0313(15) 0.0273(15) 0.0322(14) -0.0013(12) 0.0003(12) -0.0064(11)
C11 0.0301(15) 0.0287(14) 0.0270(14) 0.0029(12) 0.0029(11) -0.0054(11)
C12 0.0307(15) 0.0293(14) 0.0268(13) -0.0011(12) 0.0040(11) 0.0032(11)
C13 0.0277(14) 0.0223(13) 0.0284(13) -0.0030(11) -0.0021(11) 0.0030(11)

loop_
_atom_type_symbol
_atom_type_description
_atom_type_scat_dispersion_real
_atom_type_scat_dispersion_imag
_atom_type_scat_source
C C 0.0033 0.0016 'International Tables Vol C Tables 4.2.6.8 and 6.1.1.4'
H H 0.0000 0.0000 'International Tables Vol C Tables 4.2.6.8 and 6.1.1.4'
Co Co 0.3494 0.9721 'International Tables Vol C Tables 4.2.6.8 and 6.1.1.4'
N N 0.0061 0.0033 'International Tables Vol C Tables 4.2.6.8 and 6.1.1.4'
S S 0.1246 0.1234 'International Tables Vol C Tables 4.2.6.8 and 6.1.1.4'

loop_
_geom_angle_atom_site_label_1
_geom_angle_atom_site_label_2
_geom_angle_atom_site_label_3
_geom_angle_site_symmetry_1
_geom_angle_site_symmetry_3
_geom_angle
_geom_angle_publ_flag
N1 Co1 N1 . 3_666 180.00(11) ?
N1 Co1 N2 . 3_666 89.66(8) ?
N1 Co1 N2 3_666 3_666 90.34(8) ?
N1 Co1 N2 3_666 . 89.66(8) ?
N1 Co1 N2 . . 90.34(8) ?
N2 Co1 N2 . 3_666 180.0 ?
N3 Co1 N1 3_666 . 91.88(8) ?
N3 Co1 N1 3_666 3_666 88.12(8) ?
N3 Co1 N1 . 3_666 91.88(8) ?
N3 Co1 N1 . . 88.12(8) ?
N3 Co1 N2 . . 76.22(8) ?
N3 Co1 N2 3_666 3_666 76.22(8) ?
N3 Co1 N2 3_666 . 103.78(8) ?
N3 Co1 N2 . 3_666 103.78(8) ?
N3 Co1 N3 . 3_666 180.0 ?
C1 N1 Co1 . . 167.9(2) ?
C2 N2 Co1 . . 125.03(18) ?
C2 N2 C6 . . 118.3(2) ?
C6 N2 Co1 . . 116.60(16) ?
N4 N3 Co1 . . 135.68(16) ?
C7 N3 Co1 . . 115.38(17) ?
C7 N3 N4 . . 108.9(2) ?
C8 N4 N3 . . 106.8(2) ?
C7 N5 N6 . . 125.1(2) ?
C7 N5 C8 . . 105.5(2) ?
C8 N5 N6 . . 129.2(2) ?
N5 N6 H6A . . 101(2) ?
N5 N6 H6B . . 107(2) ?
H6A N6 H6B . . 104(3) ?
C10 N7 C9 . . 116.7(2) ?
N1 C1 S1 . . 179.1(2) ?
N2 C2 H2 . . 118.8 ?
N2 C2 C3 . . 122.4(3) ?
C3 C2 H2 . . 118.8 ?
C2 C3 H3 . . 120.6 ?
C4 C3 C2 . . 118.9(3) ?
C4 C3 H3 . . 120.6 ?
C3 C4 H4 . . 120.3 ?
C3 C4 C5 . . 119.3(3) ?
C5 C4 H4 . . 120.3 ?
C4 C5 H5 . . 120.7 ?
C6 C5 C4 . . 118.5(3) ?
C6 C5 H5 . . 120.7 ?
N2 C6 C5 . . 122.4(2) ?
N2 C6 C7 . . 110.8(2) ?
C5 C6 C7 . . 126.7(2) ?
N3 C7 N5 . . 108.8(2) ?
N3 C7 C6 . . 120.3(2) ?
N5 C7 C6 . . 130.9(2) ?
N4 C8 N5 . . 110.0(2) ?
N4 C8 C9 . . 123.6(2) ?
N5 C8 C9 . . 126.3(2) ?
N7 C9 C8 . . 116.4(2) ?
N7 C9 C13 . . 124.2(2) ?
C13 C9 C8 . . 119.4(2) ?
N7 C10 H10 . . 118.3 ?
N7 C10 C11 . . 123.4(3) ?
C11 C10 H10 . . 118.3 ?
C10 C11 H11 . . 120.4 ?
C12 C11 C10 . . 119.2(3) ?
C12 C11 H11 . . 120.4 ?
C11 C12 H12 . . 120.7 ?
C11 C12 C13 . . 118.5(3) ?
C13 C12 H12 . . 120.7 ?
C9 C13 C12 . . 117.9(2) ?
C9 C13 H13 . . 121.0 ?
C12 C13 H13 . . 121.0 ?

loop_
_geom_bond_atom_site_label_1
_geom_bond_atom_site_label_2
_geom_bond_site_symmetry_2
_geom_bond_distance
_geom_bond_publ_flag
Co1 N1 . 2.116(2) ?
Co1 N1 3_666 2.116(2) ?
Co1 N2 3_666 2.166(2) ?
Co1 N2 . 2.166(2) ?
Co1 N3 . 2.088(2) ?
Co1 N3 3_666 2.088(2) ?
S1 C1 . 1.646(3) ?
N1 C1 . 1.166(3) ?
N2 C2 . 1.343(3) ?
N2 C6 . 1.358(3) ?
N3 N4 . 1.370(3) ?
N3 C7 . 1.327(3) ?
N4 C8 . 1.318(3) ?
N5 N6 . 1.433(3) ?
N5 C7 . 1.361(3) ?
N5 C8 . 1.378(3) ?
N6 H6A . 0.915(18) ?
N6 H6B . 0.90(3) ?
N7 C9 . 1.343(3) ?
N7 C10 . 1.342(3) ?
C2 H2 . 0.9500 ?
C2 C3 . 1.394(4) ?
C3 H3 . 0.9500 ?
C3 C4 . 1.384(4) ?
C4 H4 . 0.9500 ?
C4 C5 . 1.394(4) ?
C5 H5 . 0.9500 ?
C5 C6 . 1.388(4) ?
C6 C7 . 1.470(4) ?
C8 C9 . 1.475(4) ?
C9 C13 . 1.393(4) ?
C10 H10 . 0.9500 ?
C10 C11 . 1.394(4) ?
C11 H11 . 0.9500 ?
C11 C12 . 1.382(4) ?
C12 H12 . 0.9500 ?
C12 C13 . 1.401(4) ?
C13 H13 . 0.9500 ?

loop_
_geom_hbond_atom_site_label_D
_geom_hbond_atom_site_label_H
_geom_hbond_atom_site_label_A
_geom_hbond_site_symmetry_A
_geom_hbond_distance_DH
_geom_hbond_distance_HA
_geom_hbond_distance_DA
_geom_hbond_angle_DHA
_geom_hbond_publ_flag
N6 H6B N7 . 0.90(3) 2.14(3) 2.861(3) 136(3) yes
C5 H5 N6 . 0.95 2.53 3.135(4) 121.9 yes

loop_
_geom_torsion_atom_site_label_1
_geom_torsion_atom_site_label_2
_geom_torsion_atom_site_label_3
_geom_torsion_atom_site_label_4
_geom_torsion_site_symmetry_1
_geom_torsion_site_symmetry_2
_geom_torsion_site_symmetry_3
_geom_torsion_site_symmetry_4
_geom_torsion
_geom_torsion_publ_flag
Co1 N2 C2 C3 . . . . -175.97(19) ?
Co1 N2 C6 C5 . . . . 174.34(19) ?
Co1 N2 C6 C7 . . . . -7.9(3) ?
Co1 N3 N4 C8 . . . . 179.89(18) ?
Co1 N3 C7 N5 . . . . -179.68(15) ?
Co1 N3 C7 C6 . . . . 3.2(3) ?
N2 C2 C3 C4 . . . . 1.2(4) ?
N2 C6 C7 N3 . . . . 3.2(3) ?
N2 C6 C7 N5 . . . . -173.2(2) ?
N3 N4 C8 N5 . . . . 0.8(3) ?
N3 N4 C8 C9 . . . . -178.4(2) ?
N4 N3 C7 N5 . . . . 1.2(3) ?
N4 N3 C7 C6 . . . . -175.9(2) ?
N4 C8 C9 N7 . . . . -172.1(2) ?
N4 C8 C9 C13 . . . . 7.6(4) ?
N5 C8 C9 N7 . . . . 8.8(4) ?
N5 C8 C9 C13 . . . . -171.4(2) ?
N6 N5 C7 N3 . . . . 175.1(2) ?
N6 N5 C7 C6 . . . . -8.2(4) ?
N6 N5 C8 N4 . . . . -175.6(2) ?
N6 N5 C8 C9 . . . . 3.5(4) ?
N7 C9 C13 C12 . . . . -2.0(4) ?
N7 C10 C11 C12 . . . . -1.2(4) ?
C2 N2 C6 C5 . . . . -2.8(4) ?
C2 N2 C6 C7 . . . . 175.0(2) ?
C2 C3 C4 C5 . . . . -1.4(4) ?
C3 C4 C5 C6 . . . . -0.4(4) ?
C4 C5 C6 N2 . . . . 2.6(4) ?
C4 C5 C6 C7 . . . . -174.8(2) ?
C5 C6 C7 N3 . . . . -179.1(2) ?
C5 C6 C7 N5 . . . . 4.5(4) ?
C6 N2 C2 C3 . . . . 0.9(4) ?
C7 N3 N4 C8 . . . . -1.2(3) ?
C7 N5 C8 N4 . . . . -0.1(3) ?
C7 N5 C8 C9 . . . . 179.1(2) ?
C8 N5 C7 N3 . . . . -0.7(3) ?
C8 N5 C7 C6 . . . . 176.0(3) ?
C8 C9 C13 C12 . . . . 178.3(2) ?
C9 N7 C10 C11 . . . . -0.9(4) ?
C10 N7 C9 C8 . . . . -177.7(2) ?
C10 N7 C9 C13 . . . . 2.5(4) ?
C10 C11 C12 C13 . . . . 1.7(4) ?
C11 C12 C13 C9 . . . . -0.3(4) ?

_cod_database_fobs_code 2022501
